data_4026659
loop_
_publ_author_name
'Zenghui Lu'
'Wei Kong'
'Zheliang Yuan'
'Xueyan Zhao'
'Gangguo Zhu'

_publ_section_title
;
 Synthesis of Multisubstituted Enamides via Pd-Catalyzed Chloroallylation
 of Ynamides
;
_journal_name_full 'Journal of Organic Chemistry'
_journal_page_first 8524
_journal_page_last 8529
_journal_paper_doi 10.1021/jo2015278
_journal_volume 76
_journal_year 2011
_chemical_formula_moiety 'C19 H19 Cl2 N O2 S'
_chemical_formula_sum 'C19 H19 Cl2 N O2 S'
_chemical_formula_weight 396.31
_chemical_name_systematic
; 
 ? 
;
_space_group_IT_number 14
_symmetry_cell_setting monoclinic
_symmetry_space_group_name_Hall '-P 2ybc'
_symmetry_space_group_name_H-M 'P 1 21/c 1'
_atom_sites_solution_hydrogens geom
_atom_sites_solution_primary direct
_atom_sites_solution_secondary difmap
_audit_creation_method SHELXL-97
_cell_angle_alpha 90.00
_cell_angle_beta 106.305(5)
_cell_angle_gamma 90.00
_cell_formula_units_Z 4
_cell_length_a 7.0335(5)
_cell_length_b 35.053(2)
_cell_length_c 8.2257(6)
_cell_measurement_reflns_used 1256
_cell_measurement_temperature 296(2)
_cell_measurement_theta_max 25.00
_cell_measurement_theta_min 2.32
_cell_volume 1946.4(2)
_computing_cell_refinement 'SAINT (Bruker, 2006)'
_computing_data_collection 'APEXII (Bruker, 2006)'
_computing_data_reduction SAINT
_computing_molecular_graphics 'SHELXTL (Sheldrick, 2008)'
_computing_publication_material SHELXL97
_computing_structure_refinement 'SHELXL97 (Sheldrick, 2008)'
_computing_structure_solution 'SHELXS97 (Sheldrick, 2008)'
_diffrn_ambient_temperature 296(2)
_diffrn_measured_fraction_theta_full 0.997
_diffrn_measured_fraction_theta_max 0.997
_diffrn_measurement_device_type 'Bruker APEX-II area-detector diffractometer'
_diffrn_measurement_method 'phi and omega scans'
_diffrn_radiation_monochromator graphite
_diffrn_radiation_source 'fine-focus sealed tube'
_diffrn_radiation_type MoK\a
_diffrn_radiation_wavelength 0.71073
_diffrn_reflns_av_R_equivalents 0.0603
_diffrn_reflns_av_sigmaI/netI 0.0537
_diffrn_reflns_limit_h_max 8
_diffrn_reflns_limit_h_min -8
_diffrn_reflns_limit_k_max 41
_diffrn_reflns_limit_k_min -41
_diffrn_reflns_limit_l_max 9
_diffrn_reflns_limit_l_min -9
_diffrn_reflns_number 14402
_diffrn_reflns_theta_full 25.00
_diffrn_reflns_theta_max 25.00
_diffrn_reflns_theta_min 2.32
_exptl_absorpt_coefficient_mu 0.453
_exptl_absorpt_correction_T_max 0.984
_exptl_absorpt_correction_T_min 0.944
_exptl_absorpt_correction_type empirical
_exptl_absorpt_process_details 'SADABS (Sheldrick, 1996)'
_exptl_crystal_colour colourless
_exptl_crystal_density_diffrn 1.352
_exptl_crystal_description block
_exptl_crystal_F_000 824
_exptl_crystal_size_max 0.312
_exptl_crystal_size_mid 0.106
_exptl_crystal_size_min 0.035
_refine_diff_density_max 0.161
_refine_diff_density_min -0.224
_refine_diff_density_rms 0.039
_refine_ls_extinction_method none
_refine_ls_goodness_of_fit_ref 1.036
_refine_ls_hydrogen_treatment constr
_refine_ls_matrix_type full
_refine_ls_number_parameters 235
_refine_ls_number_reflns 3411
_refine_ls_number_restraints 2
_refine_ls_restrained_S_all 1.037
_refine_ls_R_factor_all 0.1072
_refine_ls_R_factor_gt 0.0497
_refine_ls_shift/su_max 0.000
_refine_ls_shift/su_mean 0.000
_refine_ls_structure_factor_coef Fsqd
_refine_ls_weighting_details 'calc w=1/[\s^2^(Fo^2^)+(0.0550P)^2^+0.0000P] where P=(Fo^2^+2Fc^2^)/3'
_refine_ls_weighting_scheme calc
_refine_ls_wR_factor_gt 0.1122
_refine_ls_wR_factor_ref 0.1288
_reflns_number_gt 1853
_reflns_number_total 3411
_reflns_threshold_expression >2sigma(I)
_cod_data_source_file jo2015278_si_002.cif
_cod_data_source_block a
_cod_original_sg_symbol_H-M 'P 21/c'
_cod_database_code 4026659

loop_
_symmetry_equiv_pos_as_xyz
'x, y, z'
'-x, y+1/2, -z+1/2'
'-x, -y, -z'
'x, -y-1/2, z-1/2'

loop_
_atom_site_label
_atom_site_type_symbol
_atom_site_fract_x
_atom_site_fract_y
_atom_site_fract_z
_atom_site_U_iso_or_equiv
_atom_site_adp_type
_atom_site_occupancy
_atom_site_symmetry_multiplicity
_atom_site_calc_flag
_atom_site_refinement_flags
_atom_site_disorder_assembly
_atom_site_disorder_group
S1 S 0.63592(11) 0.07278(2) 0.01343(11) 0.0657(3) Uani 1 1 d U . .
Cl2 Cl 0.13051(13) 0.05093(3) -0.14343(13) 0.0975(4) Uani 1 1 d . . .
Cl1 Cl 0.74486(17) 0.20121(3) -0.64005(16) 0.1244(5) Uani 1 1 d . . .
O1 O 0.6575(3) 0.04617(6) -0.1116(3) 0.0745(6) Uani 1 1 d U . .
C7 C 0.2572(4) 0.08993(8) -0.3746(5) 0.0582(8) Uani 1 1 d . . .
N1 N 0.4385(3) 0.09892(7) -0.0787(3) 0.0596(7) Uani 1 1 d . . .
O2 O 0.7909(3) 0.09907(6) 0.0870(3) 0.0873(7) Uani 1 1 d . . .
C11 C 0.2884(4) 0.08211(8) -0.2125(5) 0.0603(8) Uani 1 1 d . . .
C4 C 0.3829(4) 0.11733(8) -0.4365(4) 0.0562(8) Uani 1 1 d . . .
C6 C 0.6969(5) 0.13898(10) -0.4640(5) 0.0750(10) Uani 1 1 d . . .
H6 H 0.8332 0.1358 -0.4406 0.090 Uiso 1 1 calc R . .
C1 C 0.6058(6) 0.16917(10) -0.5587(5) 0.0773(10) Uani 1 1 d . . .
C5 C 0.5859(4) 0.11313(9) -0.4032(4) 0.0659(9) Uani 1 1 d . . .
H5 H 0.6485 0.0925 -0.3388 0.079 Uiso 1 1 calc R . .
C3 C 0.2952(5) 0.14807(10) -0.5345(4) 0.0745(10) Uani 1 1 d . . .
H3 H 0.1587 0.1513 -0.5601 0.089 Uiso 1 1 calc R . .
C19 C 0.5841(5) 0.04726(10) 0.1794(4) 0.0830(11) Uani 1 1 d . . .
H19A H 0.6967 0.0320 0.2353 0.125 Uiso 1 1 calc R . .
H19B H 0.4715 0.0310 0.1348 0.125 Uiso 1 1 calc R . .
H19C H 0.5556 0.0648 0.2591 0.125 Uiso 1 1 calc R . .
C8 C 0.0922(4) 0.07102(10) -0.5099(4) 0.0756(9) Uani 1 1 d U B .
H8A H -0.0151 0.0643 -0.4627 0.091 Uiso 1 1 calc R . .
H8B H 0.0411 0.0887 -0.6024 0.091 Uiso 1 1 calc R . .
C13 C 0.2818(5) 0.16098(10) -0.0570(4) 0.0729(10) Uani 1 1 d . . .
C18 C 0.3898(6) 0.18520(12) -0.1249(6) 0.1037(13) Uani 1 1 d . . .
H18 H 0.5215 0.1794 -0.1153 0.124 Uiso 1 1 calc R . .
C12 C 0.3721(5) 0.12552(10) 0.0343(4) 0.0821(10) Uani 1 1 d . . .
H12A H 0.4845 0.1324 0.1287 0.099 Uiso 1 1 calc R . .
H12B H 0.2756 0.1128 0.0797 0.099 Uiso 1 1 calc R . .
C2 C 0.4049(6) 0.17392(10) -0.5945(5) 0.0863(11) Uani 1 1 d . . .
H2 H 0.3434 0.1946 -0.6592 0.104 Uiso 1 1 calc R . .
C14 C 0.0863(6) 0.17008(11) -0.0721(5) 0.0968(12) Uani 1 1 d . . .
H14 H 0.0088 0.1538 -0.0280 0.116 Uiso 1 1 calc R . .
C17 C 0.3084(10) 0.21820(14) -0.2080(8) 0.1317(19) Uani 1 1 d . . .
H17 H 0.3843 0.2343 -0.2544 0.158 Uiso 1 1 calc R . .
C16 C 0.1183(10) 0.22670(14) -0.2208(7) 0.1329(19) Uani 1 1 d . . .
H16 H 0.0627 0.2488 -0.2771 0.160 Uiso 1 1 calc R . .
C15 C 0.0063(7) 0.20337(15) -0.1525(7) 0.1264(17) Uani 1 1 d . . .
H15 H -0.1241 0.2099 -0.1601 0.152 Uiso 1 1 calc R . .
C9 C 0.1667(7) 0.03592(13) -0.5754(7) 0.0983(14) Uani 1 1 d U . .
H9A H 0.0755 0.0258 -0.6703 0.118 Uiso 1 1 calc R A 1
C10 C 0.3261(12) 0.01679(19) -0.5308(10) 0.083(2) Uani 0.50 1 d P B 1
H10A H 0.3732 0.0046 -0.6120 0.125 Uiso 0.50 1 calc PR B 1
H10B H 0.3958 0.0150 -0.4168 0.125 Uiso 0.50 1 calc PR B 1
C10' C 0.1560(12) 0.0281(3) -0.7089(15) 0.118(4) Uani 0.50 1 d P B 2
H10D H 0.2530 0.0129 -0.7330 0.177 Uiso 0.50 1 calc PR B 2
H10C H 0.0500 0.0368 -0.7964 0.177 Uiso 0.50 1 calc PR B 2

loop_
_atom_site_aniso_label
_atom_site_aniso_U_11
_atom_site_aniso_U_22
_atom_site_aniso_U_33
_atom_site_aniso_U_23
_atom_site_aniso_U_13
_atom_site_aniso_U_12
S1 0.0568(5) 0.0728(5) 0.0650(6) 0.0061(5) 0.0133(4) -0.0021(4)
Cl2 0.0759(6) 0.1254(9) 0.0967(8) 0.0009(6) 0.0333(6) -0.0298(5)
Cl1 0.1300(9) 0.1030(9) 0.1399(11) 0.0363(7) 0.0373(8) -0.0287(7)
O1 0.0698(13) 0.0763(14) 0.0799(16) 0.0027(10) 0.0253(12) 0.0112(11)
C7 0.0473(17) 0.0637(19) 0.063(2) -0.0068(17) 0.0134(17) 0.0049(14)
N1 0.0583(15) 0.0671(16) 0.0524(16) -0.0058(13) 0.0140(13) 0.0064(12)
O2 0.0673(14) 0.0938(17) 0.0866(17) 0.0085(14) -0.0016(12) -0.0242(12)
C11 0.0442(17) 0.068(2) 0.068(2) -0.0057(18) 0.0157(17) -0.0007(14)
C4 0.0572(19) 0.0578(19) 0.0505(19) -0.0060(16) 0.0103(16) 0.0042(15)
C6 0.068(2) 0.075(2) 0.083(3) 0.005(2) 0.023(2) -0.0015(19)
C1 0.088(3) 0.065(2) 0.078(3) 0.002(2) 0.021(2) -0.0124(19)
C5 0.061(2) 0.068(2) 0.065(2) 0.0023(17) 0.0126(18) 0.0029(16)
C3 0.064(2) 0.074(2) 0.081(3) 0.008(2) 0.0120(19) 0.0096(18)
C19 0.087(2) 0.092(3) 0.071(3) 0.021(2) 0.024(2) -0.0023(19)
C8 0.057(2) 0.088(2) 0.075(2) -0.0075(19) 0.0066(18) -0.0096(17)
C13 0.083(2) 0.063(2) 0.073(3) -0.0223(19) 0.024(2) -0.0016(19)
C18 0.115(3) 0.068(3) 0.143(4) -0.017(3) 0.060(3) -0.003(2)
C12 0.098(3) 0.081(2) 0.069(2) -0.017(2) 0.026(2) 0.010(2)
C2 0.098(3) 0.066(2) 0.088(3) 0.014(2) 0.015(2) 0.011(2)
C14 0.082(3) 0.078(3) 0.127(4) -0.017(2) 0.023(3) -0.001(2)
C17 0.182(5) 0.068(3) 0.168(5) -0.015(3) 0.086(5) -0.008(3)
C16 0.176(6) 0.069(3) 0.139(5) -0.007(3) 0.020(4) 0.015(4)
C15 0.097(3) 0.096(4) 0.164(5) -0.021(3) -0.001(3) 0.021(3)
C9 0.081(3) 0.103(3) 0.105(4) -0.042(3) 0.019(3) -0.023(2)
C10 0.102(6) 0.078(5) 0.083(6) -0.005(4) 0.046(5) 0.011(4)
C10' 0.060(5) 0.168(9) 0.141(9) -0.050(8) 0.051(6) -0.027(5)

loop_
_atom_type_symbol
_atom_type_description
_atom_type_scat_dispersion_real
_atom_type_scat_dispersion_imag
_atom_type_scat_source
C C 0.0033 0.0016 'International Tables Vol C Tables 4.2.6.8 and 6.1.1.4'
H H 0.0000 0.0000 'International Tables Vol C Tables 4.2.6.8 and 6.1.1.4'
N N 0.0061 0.0033 'International Tables Vol C Tables 4.2.6.8 and 6.1.1.4'
O O 0.0106 0.0060 'International Tables Vol C Tables 4.2.6.8 and 6.1.1.4'
S S 0.1246 0.1234 'International Tables Vol C Tables 4.2.6.8 and 6.1.1.4'
Cl Cl 0.1484 0.1585 'International Tables Vol C Tables 4.2.6.8 and 6.1.1.4'

loop_
_geom_angle_atom_site_label_1
_geom_angle_atom_site_label_2
_geom_angle_atom_site_label_3
_geom_angle
O2 S1 O1 120.30(14)
O2 S1 N1 106.20(14)
O1 S1 N1 106.05(13)
O2 S1 C19 107.49(16)
O1 S1 C19 108.36(16)
N1 S1 C19 107.88(15)
C11 C7 C4 122.3(3)
C11 C7 C8 121.8(3)
C4 C7 C8 115.9(3)
C11 N1 C12 116.8(2)
C11 N1 S1 118.0(2)
C12 N1 S1 115.6(2)
C7 C11 N1 125.0(3)
C7 C11 Cl2 121.0(3)
N1 C11 Cl2 113.9(2)
C3 C4 C5 117.7(3)
C3 C4 C7 119.5(3)
C5 C4 C7 122.8(3)
C1 C6 C5 119.7(3)
C1 C6 H6 120.2
C5 C6 H6 120.2
C6 C1 C2 120.5(3)
C6 C1 Cl1 119.7(3)
C2 C1 Cl1 119.7(3)
C6 C5 C4 121.1(3)
C6 C5 H5 119.5
C4 C5 H5 119.5
C2 C3 C4 121.5(3)
C2 C3 H3 119.3
C4 C3 H3 119.3
S1 C19 H19A 109.5
S1 C19 H19B 109.5
H19A C19 H19B 109.5
S1 C19 H19C 109.5
H19A C19 H19C 109.5
H19B C19 H19C 109.5
C9 C8 C7 110.5(3)
C9 C8 H8A 109.5
C7 C8 H8A 109.5
C9 C8 H8B 109.5
C7 C8 H8B 109.5
H8A C8 H8B 108.1
C18 C13 C14 118.4(4)
C18 C13 C12 121.1(4)
C14 C13 C12 120.5(4)
C13 C18 C17 121.6(4)
C13 C18 H18 119.2
C17 C18 H18 119.2
N1 C12 C13 111.8(3)
N1 C12 H12A 109.3
C13 C12 H12A 109.3
N1 C12 H12B 109.3
C13 C12 H12B 109.3
H12A C12 H12B 107.9
C3 C2 C1 119.6(3)
C3 C2 H2 120.2
C1 C2 H2 120.2
C15 C14 C13 119.9(4)
C15 C14 H14 120.0
C13 C14 H14 120.0
C16 C17 C18 119.2(5)
C16 C17 H17 120.4
C18 C17 H17 120.4
C17 C16 C15 120.8(5)
C17 C16 H16 119.6
C15 C16 H16 119.6
C16 C15 C14 120.0(5)
C16 C15 H15 120.0
C14 C15 H15 120.0
C10' C9 C10 88.0(7)
C10' C9 C8 128.6(8)
C10 C9 C8 134.5(5)
C10' C9 H9A 40.4
C10 C9 H9A 112.8
C8 C9 H9A 112.8
C9 C10 H10A 120.0
C9 C10 H10B 120.0
H10A C10 H10B 120.0
C9 C10' H10D 120.0
C9 C10' H10C 120.0
H10D C10' H10C 120.0

loop_
_geom_bond_atom_site_label_1
_geom_bond_atom_site_label_2
_geom_bond_distance
S1 O2 1.426(2)
S1 O1 1.428(2)
S1 N1 1.659(2)
S1 C19 1.754(3)
Cl2 C11 1.762(3)
Cl1 C1 1.741(3)
C7 C11 1.318(4)
C7 C4 1.489(4)
C7 C8 1.516(4)
N1 C11 1.421(4)
N1 C12 1.482(4)
C4 C3 1.382(4)
C4 C5 1.385(4)
C6 C1 1.362(4)
C6 C5 1.378(4)
C6 H6 0.9300
C1 C2 1.371(4)
C5 H5 0.9300
C3 C2 1.369(4)
C3 H3 0.9300
C19 H19A 0.9600
C19 H19B 0.9600
C19 H19C 0.9600
C8 C9 1.495(5)
C8 H8A 0.9700
C8 H8B 0.9700
C13 C18 1.359(5)
C13 C14 1.383(5)
C13 C12 1.498(5)
C18 C17 1.383(6)
C18 H18 0.9300
C12 H12A 0.9700
C12 H12B 0.9700
C2 H2 0.9300
C14 C15 1.381(6)
C14 H14 0.9300
C17 C16 1.345(7)
C17 H17 0.9300
C16 C15 1.361(7)
C16 H16 0.9300
C15 H15 0.9300
C9 C10' 1.114(10)
C9 C10 1.269(8)
C9 H9A 0.9300
C10 H10A 0.9300
C10 H10B 0.9300
C10' H10D 0.9300
C10' H10C 0.9300

loop_
_geom_torsion_atom_site_label_1
_geom_torsion_atom_site_label_2
_geom_torsion_atom_site_label_3
_geom_torsion_atom_site_label_4
_geom_torsion
O2 S1 N1 C11 156.7(2)
O1 S1 N1 C11 27.6(3)
C19 S1 N1 C11 -88.3(3)
O2 S1 N1 C12 -58.3(2)
O1 S1 N1 C12 172.7(2)
C19 S1 N1 C12 56.7(3)
C4 C7 C11 N1 1.6(5)
C8 C7 C11 N1 -179.4(3)
C4 C7 C11 Cl2 177.5(2)
C8 C7 C11 Cl2 -3.4(4)
C12 N1 C11 C7 110.3(3)
S1 N1 C11 C7 -105.1(3)
C12 N1 C11 Cl2 -65.9(3)
S1 N1 C11 Cl2 78.7(2)
C11 C7 C4 C3 -123.8(3)
C8 C7 C4 C3 57.1(4)
C11 C7 C4 C5 57.5(4)
C8 C7 C4 C5 -121.6(3)
C5 C6 C1 C2 -0.3(5)
C5 C6 C1 Cl1 -178.4(3)
C1 C6 C5 C4 -0.1(5)
C3 C4 C5 C6 0.8(5)
C7 C4 C5 C6 179.5(3)
C5 C4 C3 C2 -1.1(5)
C7 C4 C3 C2 -179.8(3)
C11 C7 C8 C9 -92.4(4)
C4 C7 C8 C9 86.8(4)
C14 C13 C18 C17 -0.2(6)
C12 C13 C18 C17 -179.3(4)
C11 N1 C12 C13 -66.6(4)
S1 N1 C12 C13 147.9(2)
C18 C13 C12 N1 -62.5(4)
C14 C13 C12 N1 118.4(4)
C4 C3 C2 C1 0.7(5)
C6 C1 C2 C3 0.0(6)
Cl1 C1 C2 C3 178.1(3)
C18 C13 C14 C15 -0.9(6)
C12 C13 C14 C15 178.2(4)
C13 C18 C17 C16 0.5(8)
C18 C17 C16 C15 0.3(9)
C17 C16 C15 C14 -1.4(8)
C13 C14 C15 C16 1.7(7)
C7 C8 C9 C10' -126.8(7)
C7 C8 C9 C10 9.4(8)
